data_7716382
loop_
_publ_author_name
'Luhach, Sanju'
'Lalancette, Roger A.'
'Prokopchuk, Demyan E.'

_publ_section_title
;
 "Catch and release" of the Cp<sup>N3</sup> ligand using cobalt:
 dissociation, protonation, and C-H bond thermochemistry.
;
_journal_issue 47
_journal_name_full 'Dalton transactions (Cambridge, England : 2003)'
_journal_page_first 18865
_journal_page_last 18872
_journal_paper_doi 10.1039/d4dt01560f
_journal_volume 53
_journal_year 2024
_chemical_formula_moiety 'F6 P, C H2 Cl2, C24 H30 N3'
_chemical_formula_sum 'C25 H32 Cl2 F6 N3 P'
_chemical_formula_weight 590.40
_space_group_crystal_system monoclinic
_space_group_IT_number 14
_space_group_name_Hall '-P 2ybc'
_space_group_name_H-M_alt 'P 1 21/c 1'
_atom_sites_solution_hydrogens geom
_audit_creation_date 2024-02-16
_audit_creation_method
;
Olex2 1.5
(compiled 2023.08.24 svn.re1ec1418 for OlexSys, GUI svn.r6817)
;
_audit_update_record
;
2024-05-27 deposited with the CCDC.	2024-06-18 downloaded from the CCDC.
;
_cell_angle_alpha 90
_cell_angle_beta 93.7140(10)
_cell_angle_gamma 90
_cell_formula_units_Z 4
_cell_length_a 14.45500(10)
_cell_length_b 11.03070(10)
_cell_length_c 17.1937(2)
_cell_measurement_reflns_used 17415
_cell_measurement_temperature 100.2(8)
_cell_measurement_theta_max 76.1870
_cell_measurement_theta_min 4.7370
_cell_volume 2735.76(4)
_computing_cell_refinement 'CrysAlisPro 1.171.43.105a (Rigaku OD, 2024)'
_computing_data_collection 'CrysAlisPro system (CCD 43.105a (release 11-01-2024))'
_computing_data_reduction 'CrysAlisPro 1.171.43.105a (Rigaku OD, 2024)'
_computing_molecular_graphics 'Olex2 1.5 (Dolomanov et al., 2009)'
_computing_publication_material 'Olex2 1.5 (Dolomanov et al., 2009)'
_computing_structure_refinement 'SHELXL 2018/3 (Sheldrick, 2015)'
_computing_structure_solution 'SHELXT 2018/2 (Sheldrick, 2018)'
_diffrn_ambient_environment N~2~
_diffrn_ambient_temperature 100.2(8)
_diffrn_detector 'Hybrid Pixel Array Detector'
_diffrn_detector_area_resol_mean 10.0000
_diffrn_detector_type HyPix
_diffrn_measured_fraction_theta_full 0.999
_diffrn_measured_fraction_theta_max 0.970
_diffrn_measurement_details
;
List of Runs (angles in degrees, time in seconds):

  # Type    Start    End  Width  t~exp~   \w     \q     \k     \f   Frames
#--------------------------------------------------------------------------
  1  \w     32.00 121.00   0.50    0.05    --   46.78  38.00 150.00  178
  2  \w     32.00 121.00   0.50    0.05    --   46.78  38.00  90.00  178
  3  \w     32.00 121.00   0.50    0.05    --   46.78  38.00  60.00  178
  4  \w     32.00 121.00   0.50    0.05    --   46.78  38.00   0.00  178
  5  \w     32.00 121.00   0.50    0.05    --   46.78  38.00 -60.00  178
  6  \w     32.00 121.00   0.50    0.05    --   46.78  38.00-120.00  178
  7  \w     32.00 121.00   0.50    0.05    --   46.78  38.00-150.00  178
  8  \w     30.00  56.00   0.50    0.17    --  106.28 -15.00  30.00   52
  9  \w     34.00  61.00   0.50    0.17    --  106.28 -45.00  30.00   54
 10  \w    105.00 178.00   0.50    0.17    --  106.28  95.00 120.00  146
 11  \w     34.00  61.00   0.50    0.17    --  106.28 -45.00  60.00   54
 12  \w     34.00  61.00   0.50    0.17    --  106.28 -45.00   0.00   54
 13  \w     34.00  61.00   0.50    0.17    --  106.28 -45.00 -60.00   54
 14  \w     33.00  77.00   0.50    0.17    --  106.28 -61.00 -90.00   88
 15  \w     34.00  61.00   0.50    0.17    --  106.28 -45.00-180.00   54
 16  \w     33.00  99.00   0.50    0.17    --  106.28 -77.00-120.00  132
 17  \w     34.00  61.00   0.50    0.17    --  106.28 -45.00 150.00   54
 18  \w     30.00  56.00   0.50    0.17    --  106.28 -15.00 150.00   52
 19  \w     33.00 106.00   0.50    0.17    --  106.28 -95.00  30.00  146
 20  \w     33.00 106.00   0.50    0.17    --  106.28 -95.00  10.00  146
 21  \w     33.00 106.00   0.50    0.17    --  106.28 -95.00 120.00  146
 22  \w     34.00  94.00   0.50    0.05    --   46.78-125.00 120.00  120
 23  \w     -9.00  79.00   0.50    0.05    --   46.78 -95.00  10.00  176
 24  \w     33.00 106.00   0.50    0.17    --  106.28 -95.00-120.00  146
 25  \w     33.00 106.00   0.50    0.17    --  106.28 -95.00-180.00  146
 26  \w    -46.00 -19.00   0.50    0.17    --  -91.75  45.00 -60.00   54
 27  \w    -41.00 -15.00   0.50    0.17    --  -91.75  15.00 -60.00   52
 28  \w    -41.00 -15.00   0.50    0.17    --  -91.75  15.00 -30.00   52
 29  \w    -41.00 -15.00   0.50    0.17    --  -91.75  15.00   0.00   52
 30  \w   -164.00 -83.00   0.50    0.17    --  -91.75 -95.00  10.00  162
 31  \w   -164.00-107.00   0.50    0.17    --  -91.75 -95.00 -90.00  114
 32  \w   -164.00 -77.00   0.50    0.17    --  -91.75 -45.00  30.00  174
 33  \w   -164.00 -77.00   0.50    0.17    --  -91.75 -45.00 120.00  174
 34  \w    -79.00  26.00   0.50    0.05    --  -46.78  95.00 120.00  210
 35  \w    -80.00 -19.00   0.50    0.17    --  -91.75  95.00 120.00  122
 36  \w   -164.00 -77.00   0.50    0.17    --  -91.75 -45.00 150.00  174
 37  \w   -164.00 -77.00   0.50    0.17    --  -91.75 -45.00   0.00  174
 38  \w   -164.00 -77.00   0.50    0.17    --  -91.75 -45.00 -30.00  174
 39  \w   -164.00 -77.00   0.50    0.17    --  -91.75 -45.00 -90.00  174
 40  \w   -164.00 -77.00   0.50    0.17    --  -91.75 -45.00-150.00  174
 41  \w   -164.00 -77.00   0.50    0.17    --  -91.75 -45.00-180.00  174
 42  \w   -164.00-113.00   0.50    0.17    --  -91.75 -45.00-120.00  102
 43  \w   -166.00 -76.00   0.50    0.17    --  -91.75 -30.00-150.00  180
 44  \w   -166.00 -76.00   0.50    0.17    --  -91.75 -30.00 -90.00  180
 45  \w   -164.00 -77.00   0.50    0.17    --  -91.75 -45.00  60.00  174
 46  \w   -164.00 -77.00   0.50    0.17    --  -91.75 -45.00  90.00  174
 47  \w   -166.00 -76.00   0.50    0.17    --  -91.75 -30.00  60.00  180
;
_diffrn_measurement_device 'four-circle diffractometer'
_diffrn_measurement_device_type 'XtaLAB Synergy, Dualflex, HyPix'
_diffrn_measurement_method '\w scans'
_diffrn_orient_matrix_type 'CrysAlisPro convention (1999,Acta A55,543-557)'
_diffrn_orient_matrix_UB_11 -0.0985392000
_diffrn_orient_matrix_UB_12 0.0538622000
_diffrn_orient_matrix_UB_13 -0.0075339000
_diffrn_orient_matrix_UB_21 0.0389216000
_diffrn_orient_matrix_UB_22 0.1183059000
_diffrn_orient_matrix_UB_23 -0.0325054000
_diffrn_orient_matrix_UB_31 -0.0138235000
_diffrn_orient_matrix_UB_32 -0.0508516000
_diffrn_orient_matrix_UB_33 -0.0833790000
_diffrn_radiation_monochromator mirror
_diffrn_radiation_probe x-ray
_diffrn_radiation_type 'Cu K\a'
_diffrn_radiation_wavelength 1.54184
_diffrn_reflns_av_R_equivalents 0.0885
_diffrn_reflns_av_unetI/netI 0.0393
_diffrn_reflns_Laue_measured_fraction_full 0.999
_diffrn_reflns_Laue_measured_fraction_max 0.970
_diffrn_reflns_limit_h_max 17
_diffrn_reflns_limit_h_min -18
_diffrn_reflns_limit_k_max 13
_diffrn_reflns_limit_k_min -13
_diffrn_reflns_limit_l_max 18
_diffrn_reflns_limit_l_min -21
_diffrn_reflns_number 60617
_diffrn_reflns_point_group_measured_fraction_full 0.999
_diffrn_reflns_point_group_measured_fraction_max 0.970
_diffrn_reflns_theta_full 67.684
_diffrn_reflns_theta_max 76.468
_diffrn_reflns_theta_min 4.766
_diffrn_source 'micro-focus sealed X-ray tube'
_diffrn_source_type 'PhotonJet (Cu) X-ray Source'
_exptl_absorpt_coefficient_mu 3.236
_exptl_absorpt_correction_T_max 1.00000
_exptl_absorpt_correction_T_min 0.76403
_exptl_absorpt_correction_type multi-scan
_exptl_absorpt_process_details
;
CrysAlisPro 1.171.43.105a (Rigaku Oxford Diffraction, 2024)
Empirical absorption correction using spherical harmonics,
implemented in SCALE3 ABSPACK scaling algorithm.
;
_exptl_crystal_colour colourless
_exptl_crystal_colour_primary colourless
_exptl_crystal_density_diffrn 1.433
_exptl_crystal_description needle
_exptl_crystal_F_000 1224
_exptl_crystal_size_max 0.16
_exptl_crystal_size_mid 0.08
_exptl_crystal_size_min 0.06
_refine_diff_density_max 0.307
_refine_diff_density_min -0.444
_refine_diff_density_rms 0.057
_refine_ls_extinction_method none
_refine_ls_goodness_of_fit_ref 1.057
_refine_ls_hydrogen_treatment constr
_refine_ls_matrix_type full
_refine_ls_number_parameters 338
_refine_ls_number_reflns 5575
_refine_ls_number_restraints 0
_refine_ls_restrained_S_all 1.057
_refine_ls_R_factor_all 0.0486
_refine_ls_R_factor_gt 0.0393
_refine_ls_shift/su_max 0.001
_refine_ls_shift/su_mean 0.000
_refine_ls_structure_factor_coef Fsqd
_refine_ls_weighting_details 'w=1/[\s^2^(Fo^2^)+(0.0431P)^2^+1.5983P] where P=(Fo^2^+2Fc^2^)/3'
_refine_ls_weighting_scheme calc
_refine_ls_wR_factor_gt 0.0966
_refine_ls_wR_factor_ref 0.1033
_reflns_Friedel_coverage 0.000
_reflns_number_gt 4643
_reflns_number_total 5575
_reflns_threshold_expression 'I > 2\s(I)'
_cod_data_source_file d4dt01560f3.cif
_cod_data_source_block 240212ral_sk_193_100k
_cod_depositor_comments 'Adding full bibliography for 7716380--7716384.cif.'
_cod_database_code 7716382
_shelx_shelxl_version_number 2018/3
_chemical_oxdiff_formula C23H31Cl2F6N3P
_chemical_oxdiff_usercomment DCM/HEXANE
_shelx_space_group_comment
;
The symmetry employed for this shelxl refinement is uniquely defined
by the following loop, which should always be used as a source of
symmetry information in preference to the above space-group names.
They are only intended as comments.
;
_shelx_estimated_absorpt_t_max 0.830
_shelx_estimated_absorpt_t_min 0.625
_olex2_refinement_description
;
1. Fixed Uiso
 At 1.2 times of:
  All C(H) groups, All C(H,H) groups, All N(H) groups
 At 1.5 times of:
  All C(H,H,H) groups
2.a Ternary CH refined with riding coordinates:
 C2(H2), C3(H3), C10(H10)
2.b Secondary CH2 refined with riding coordinates:
 C9(H9A,H9B), C8(H8A,H8B), C25(H25A,H25B)
2.c Aromatic/amide H refined with riding coordinates:
 N1(H1), C18(H18), C20(H20), C24(H24), C22(H22), C17(H17), C14(H14), C21(H21),
 C23(H23), C15(H15), C16(H16)
2.d Idealised Me refined as rotating group:
 C6(H6A,H6B,H6C), C7(H7A,H7B,H7C), C12(H12A,H12B,H12C), C11(H11A,H11B,H11C)
;
_olex2_submission_special_instructions 'No special instructions were received'
_oxdiff_exptl_absorpt_empirical_details
;
Empirical correction (ABSPACK) includes:
- Absorption correction using spherical harmonics
- Frame scaling
;
_oxdiff_exptl_absorpt_empirical_full_max 1.442
_oxdiff_exptl_absorpt_empirical_full_min 0.717

loop_
_space_group_symop_operation_xyz
'x, y, z'
'-x, y+1/2, -z+1/2'
'-x, -y, -z'
'x, -y-1/2, z-1/2'

loop_
_atom_site_label
_atom_site_type_symbol
_atom_site_fract_x
_atom_site_fract_y
_atom_site_fract_z
_atom_site_U_iso_or_equiv
_atom_site_adp_type
_atom_site_occupancy
_atom_site_site_symmetry_order
_atom_site_calc_flag
_atom_site_refinement_flags_posn
_atom_site_refinement_flags_adp
_atom_site_refinement_flags_occupancy
_atom_site_disorder_assembly
_atom_site_disorder_group
P1 P 0.69720(3) 0.42719(4) 0.17497(3) 0.02373(13) Uani 1 1 d . . . . .
Cl2 Cl 1.05523(3) 0.44772(5) 0.09901(3) 0.03540(14) Uani 1 1 d . . . . .
Cl1 Cl 0.95412(5) 0.22939(6) 0.05000(5) 0.0618(2) Uani 1 1 d . . . . .
F5 F 0.69557(8) 0.55132(10) 0.22346(7) 0.0298(3) Uani 1 1 d . . . . .
F1 F 0.75557(9) 0.49376(10) 0.11081(7) 0.0329(3) Uani 1 1 d . . . . .
F6 F 0.79226(8) 0.38948(11) 0.22200(7) 0.0333(3) Uani 1 1 d . . . . .
F4 F 0.63940(9) 0.36171(11) 0.23884(7) 0.0363(3) Uani 1 1 d . . . . .
F2 F 0.69933(10) 0.30385(11) 0.12608(7) 0.0394(3) Uani 1 1 d . . . . .
F3 F 0.60300(9) 0.46594(12) 0.12738(8) 0.0408(3) Uani 1 1 d . . . . .
N2 N 0.46419(10) 0.32546(13) 0.45054(9) 0.0187(3) Uani 1 1 d . . . . .
N3 N 0.47986(10) 0.49741(13) 0.33147(9) 0.0189(3) Uani 1 1 d . . . . .
N1 N 0.17206(10) 0.34403(14) 0.28703(9) 0.0215(3) Uani 1 1 d . . . . .
H1 H 0.157157 0.376290 0.241105 0.026 Uiso 1 1 calc R U . . .
C4 C 0.40739(11) 0.42612(15) 0.32831(10) 0.0170(3) Uani 1 1 d . . . . .
C13 C 0.26128(11) 0.35632(15) 0.46099(10) 0.0175(3) Uani 1 1 d . . . . .
C1 C 0.25904(12) 0.35908(15) 0.31480(10) 0.0176(3) Uani 1 1 d . . . . .
C2 C 0.29802(11) 0.29875(15) 0.38872(10) 0.0173(3) Uani 1 1 d . . . . .
H2 H 0.282277 0.210468 0.387259 0.021 Uiso 1 1 calc R U . . .
C5 C 0.32331(12) 0.43467(15) 0.28176(10) 0.0182(3) Uani 1 1 d . . . . .
C3 C 0.40377(11) 0.31543(15) 0.38006(10) 0.0177(3) Uani 1 1 d . . . . .
H3 H 0.425508 0.244597 0.349853 0.021 Uiso 1 1 calc R U . . .
C19 C 0.30198(11) 0.50524(15) 0.20952(10) 0.0182(3) Uani 1 1 d . . . . .
C18 C 0.25043(12) 0.48173(16) 0.46770(11) 0.0205(4) Uani 1 1 d . . . . .
H18 H 0.266254 0.533530 0.426464 0.025 Uiso 1 1 calc R U . . .
C20 C 0.34357(13) 0.47450(16) 0.14152(11) 0.0225(4) Uani 1 1 d . . . . .
H20 H 0.387326 0.410174 0.142305 0.027 Uiso 1 1 calc R U . . .
C9 C 0.55823(12) 0.47889(16) 0.38946(11) 0.0213(4) Uani 1 1 d . . . . .
H9A H 0.555512 0.540491 0.431124 0.026 Uiso 1 1 calc R U . . .
H9B H 0.617151 0.490285 0.364060 0.026 Uiso 1 1 calc R U . . .
C24 C 0.23866(12) 0.60089(17) 0.20762(11) 0.0230(4) Uani 1 1 d . . . . .
H24 H 0.209985 0.623316 0.253674 0.028 Uiso 1 1 calc R U . . .
C22 C 0.25807(13) 0.63050(16) 0.07098(11) 0.0224(4) Uani 1 1 d . . . . .
H22 H 0.242227 0.672137 0.023613 0.027 Uiso 1 1 calc R U . . .
C8 C 0.55695(12) 0.35396(16) 0.42526(11) 0.0218(4) Uani 1 1 d . . . . .
H8A H 0.574680 0.293119 0.386595 0.026 Uiso 1 1 calc R U . . .
H8B H 0.602742 0.350136 0.470571 0.026 Uiso 1 1 calc R U . . .
C17 C 0.21655(12) 0.53056(17) 0.53454(11) 0.0236(4) Uani 1 1 d . . . . .
H17 H 0.208367 0.615768 0.538279 0.028 Uiso 1 1 calc R U . . .
C14 C 0.23676(12) 0.28267(16) 0.52191(11) 0.0225(4) Uani 1 1 d . . . . .
H14 H 0.242027 0.197140 0.517436 0.027 Uiso 1 1 calc R U . . .
C21 C 0.32195(13) 0.53663(16) 0.07251(11) 0.0236(4) Uani 1 1 d . . . . .
H21 H 0.350852 0.514874 0.026438 0.028 Uiso 1 1 calc R U . . .
C10 C 0.09780(12) 0.27956(17) 0.32432(12) 0.0243(4) Uani 1 1 d . . . . .
H10 H 0.124591 0.242056 0.373721 0.029 Uiso 1 1 calc R U . . .
C23 C 0.21740(13) 0.66347(17) 0.13858(12) 0.0259(4) Uani 1 1 d . . . . .
H23 H 0.174799 0.729109 0.137774 0.031 Uiso 1 1 calc R U . . .
C15 C 0.20467(13) 0.33257(18) 0.58922(12) 0.0264(4) Uani 1 1 d . . . . .
H15 H 0.189624 0.281169 0.630904 0.032 Uiso 1 1 calc R U . . .
C6 C 0.46765(13) 0.21054(16) 0.49348(11) 0.0242(4) Uani 1 1 d . . . . .
H6A H 0.406261 0.192598 0.511673 0.036 Uiso 1 1 calc R U . . .
H6B H 0.512762 0.216951 0.538353 0.036 Uiso 1 1 calc R U . . .
H6C H 0.486232 0.145268 0.459108 0.036 Uiso 1 1 calc R U . . .
C16 C 0.19447(12) 0.45698(18) 0.59592(12) 0.0252(4) Uani 1 1 d . . . . .
H16 H 0.172638 0.491317 0.641981 0.030 Uiso 1 1 calc R U . . .
C7 C 0.48442(13) 0.60937(17) 0.28536(12) 0.0258(4) Uani 1 1 d . . . . .
H7A H 0.497872 0.589056 0.231762 0.039 Uiso 1 1 calc R U . . .
H7B H 0.533583 0.661781 0.308465 0.039 Uiso 1 1 calc R U . . .
H7C H 0.424862 0.651848 0.285133 0.039 Uiso 1 1 calc R U . . .
C12 C 0.05943(15) 0.17929(19) 0.27108(13) 0.0332(5) Uani 1 1 d . . . . .
H12A H 0.037087 0.214006 0.220862 0.050 Uiso 1 1 calc R U . . .
H12B H 0.008030 0.139005 0.295133 0.050 Uiso 1 1 calc R U . . .
H12C H 0.108412 0.120099 0.262865 0.050 Uiso 1 1 calc R U . . .
C25 C 0.94494(14) 0.3774(2) 0.08523(14) 0.0370(5) Uani 1 1 d . . . . .
H25A H 0.915045 0.375727 0.135418 0.044 Uiso 1 1 calc R U . . .
H25B H 0.905139 0.425713 0.047819 0.044 Uiso 1 1 calc R U . . .
C11 C 0.02392(15) 0.3704(2) 0.34456(16) 0.0402(5) Uani 1 1 d . . . . .
H11A H 0.052451 0.434858 0.377205 0.060 Uiso 1 1 calc R U . . .
H11B H -0.023575 0.329197 0.372991 0.060 Uiso 1 1 calc R U . . .
H11C H -0.004707 0.405714 0.296540 0.060 Uiso 1 1 calc R U . . .

loop_
_atom_site_aniso_label
_atom_site_aniso_U_11
_atom_site_aniso_U_22
_atom_site_aniso_U_33
_atom_site_aniso_U_23
_atom_site_aniso_U_13
_atom_site_aniso_U_12
P1 0.0309(3) 0.0207(2) 0.0197(3) -0.00050(18) 0.00267(19) 0.00070(18)
Cl2 0.0321(3) 0.0362(3) 0.0374(3) -0.0013(2) -0.0015(2) -0.0035(2)
Cl1 0.0579(4) 0.0412(3) 0.0818(5) -0.0117(3) -0.0297(4) -0.0042(3)
F5 0.0412(6) 0.0228(5) 0.0257(6) -0.0034(4) 0.0055(5) -0.0007(5)
F1 0.0447(7) 0.0303(6) 0.0248(6) 0.0067(5) 0.0104(5) 0.0062(5)
F6 0.0371(6) 0.0339(6) 0.0286(6) 0.0051(5) 0.0003(5) 0.0061(5)
F4 0.0473(7) 0.0290(6) 0.0343(7) -0.0002(5) 0.0153(6) -0.0083(5)
F2 0.0594(8) 0.0265(6) 0.0327(7) -0.0093(5) 0.0053(6) 0.0007(5)
F3 0.0371(7) 0.0491(8) 0.0352(7) -0.0059(6) -0.0063(6) 0.0067(6)
N2 0.0177(7) 0.0202(7) 0.0181(8) 0.0026(6) 0.0005(6) 0.0004(6)
N3 0.0194(7) 0.0182(7) 0.0192(8) 0.0020(6) 0.0014(6) -0.0007(5)
N1 0.0204(7) 0.0261(8) 0.0178(8) 0.0030(6) 0.0001(6) -0.0028(6)
C4 0.0188(8) 0.0164(8) 0.0162(9) -0.0018(6) 0.0041(6) 0.0016(6)
C13 0.0162(7) 0.0185(8) 0.0176(9) -0.0007(7) 0.0003(6) -0.0011(6)
C1 0.0213(8) 0.0155(8) 0.0163(9) -0.0022(6) 0.0033(7) 0.0007(6)
C2 0.0196(8) 0.0151(8) 0.0174(9) 0.0009(6) 0.0014(7) 0.0006(6)
C5 0.0207(8) 0.0166(8) 0.0174(9) -0.0016(7) 0.0029(7) 0.0005(6)
C3 0.0197(8) 0.0158(8) 0.0178(9) -0.0001(6) 0.0020(7) 0.0014(6)
C19 0.0182(8) 0.0178(8) 0.0186(9) 0.0012(7) 0.0016(7) -0.0029(6)
C18 0.0225(8) 0.0192(8) 0.0199(9) 0.0012(7) 0.0014(7) 0.0000(7)
C20 0.0274(9) 0.0198(8) 0.0204(9) 0.0002(7) 0.0029(7) 0.0033(7)
C9 0.0183(8) 0.0250(9) 0.0205(9) -0.0001(7) -0.0002(7) -0.0022(7)
C24 0.0230(9) 0.0235(9) 0.0229(10) 0.0012(7) 0.0056(7) 0.0022(7)
C22 0.0261(9) 0.0204(8) 0.0203(9) 0.0043(7) -0.0022(7) -0.0035(7)
C8 0.0182(8) 0.0240(9) 0.0233(10) 0.0016(7) 0.0013(7) 0.0006(7)
C17 0.0227(9) 0.0213(9) 0.0266(10) -0.0060(7) 0.0002(7) 0.0021(7)
C14 0.0244(9) 0.0202(8) 0.0233(10) 0.0021(7) 0.0046(7) 0.0000(7)
C21 0.0318(10) 0.0199(8) 0.0194(10) -0.0015(7) 0.0038(7) -0.0027(7)
C10 0.0200(8) 0.0299(10) 0.0231(10) 0.0022(8) 0.0027(7) -0.0060(7)
C23 0.0243(9) 0.0220(9) 0.0317(11) 0.0048(8) 0.0040(8) 0.0039(7)
C15 0.0277(9) 0.0305(10) 0.0218(10) 0.0040(8) 0.0075(8) -0.0014(8)
C6 0.0256(9) 0.0221(9) 0.0247(10) 0.0085(8) 0.0002(7) 0.0015(7)
C16 0.0212(8) 0.0334(10) 0.0214(10) -0.0058(8) 0.0035(7) 0.0012(7)
C7 0.0266(9) 0.0218(9) 0.0287(11) 0.0071(8) -0.0005(8) -0.0053(7)
C12 0.0339(10) 0.0317(10) 0.0344(12) -0.0020(9) 0.0048(9) -0.0123(9)
C25 0.0265(10) 0.0432(12) 0.0409(13) 0.0018(10) -0.0005(9) -0.0002(9)
C11 0.0290(10) 0.0401(12) 0.0530(15) -0.0081(11) 0.0146(10) -0.0038(9)

loop_
_atom_type_symbol
_atom_type_description
_atom_type_scat_dispersion_real
_atom_type_scat_dispersion_imag
_atom_type_scat_source
C C 0.0181 0.0091 'International Tables Vol C Tables 4.2.6.8 and 6.1.1.4'
H H 0.0000 0.0000 'International Tables Vol C Tables 4.2.6.8 and 6.1.1.4'
N N 0.0311 0.0180 'International Tables Vol C Tables 4.2.6.8 and 6.1.1.4'
F F 0.0727 0.0534 'International Tables Vol C Tables 4.2.6.8 and 6.1.1.4'
P P 0.2955 0.4335 'International Tables Vol C Tables 4.2.6.8 and 6.1.1.4'
Cl Cl 0.3639 0.7018 'International Tables Vol C Tables 4.2.6.8 and 6.1.1.4'

loop_
_exptl_crystal_face_index_h
_exptl_crystal_face_index_k
_exptl_crystal_face_index_l
_exptl_crystal_face_perp_dist
-1 0 11 0.0826
3 7 -1 0.0289
1 1 -11 0.0641
-8 4 -2 0.0298
7 -5 -3 0.0308
8 -3 5 0.0494
4 -6 -2 0.0275
1 -7 -2 0.0268
-2 -7 1 0.0435
7 5 -1 0.0253
-7 -5 -1 0.0225
9 0 -1 0.0205
-9 -1 -3 0.0208

loop_
_geom_angle_atom_site_label_1
_geom_angle_atom_site_label_2
_geom_angle_atom_site_label_3
_geom_angle
_geom_angle_site_symmetry_1
_geom_angle_site_symmetry_3
_geom_angle_publ_flag
F5 P1 F1 89.59(6) . . ?
F6 P1 F5 90.02(7) . . ?
F6 P1 F1 89.65(7) . . ?
F4 P1 F5 90.15(6) . . ?
F4 P1 F1 179.74(8) . . ?
F4 P1 F6 90.31(7) . . ?
F4 P1 F2 90.31(7) . . ?
F4 P1 F3 90.38(7) . . ?
F2 P1 F5 179.54(8) . . ?
F2 P1 F1 89.95(7) . . ?
F2 P1 F6 89.96(7) . . ?
F2 P1 F3 90.18(7) . . ?
F3 P1 F5 89.83(7) . . ?
F3 P1 F1 89.66(7) . . ?
F3 P1 F6 179.30(8) . . ?
C3 N2 C8 106.29(14) . . ?
C3 N2 C6 110.71(14) . . ?
C6 N2 C8 109.38(13) . . ?
C4 N3 C9 121.53(15) . . ?
C4 N3 C7 123.09(15) . . ?
C7 N3 C9 114.93(14) . . ?
C1 N1 H1 116.4 . . ?
C1 N1 C10 127.29(16) . . ?
C10 N1 H1 116.4 . . ?
N3 C4 C5 129.78(16) . . ?
N3 C4 C3 121.23(15) . . ?
C5 C4 C3 108.98(14) . . ?
C18 C13 C2 121.83(16) . . ?
C14 C13 C2 119.42(15) . . ?
C14 C13 C18 118.74(16) . . ?
N1 C1 C2 122.76(15) . . ?
N1 C1 C5 124.64(16) . . ?
C5 C1 C2 112.55(15) . . ?
C13 C2 H2 109.6 . . ?
C13 C2 C3 115.20(14) . . ?
C1 C2 C13 111.86(14) . . ?
C1 C2 H2 109.6 . . ?
C1 C2 C3 100.52(13) . . ?
C3 C2 H2 109.6 . . ?
C4 C5 C19 129.35(15) . . ?
C1 C5 C4 107.45(15) . . ?
C1 C5 C19 123.18(16) . . ?
N2 C3 C4 112.80(14) . . ?
N2 C3 C2 118.09(14) . . ?
N2 C3 H3 107.5 . . ?
C4 C3 C2 102.89(13) . . ?
C4 C3 H3 107.5 . . ?
C2 C3 H3 107.5 . . ?
C20 C19 C5 119.93(15) . . ?
C20 C19 C24 118.89(16) . . ?
C24 C19 C5 121.16(16) . . ?
C13 C18 H18 120.0 . . ?
C17 C18 C13 120.02(17) . . ?
C17 C18 H18 120.0 . . ?
C19 C20 H20 119.6 . . ?
C21 C20 C19 120.83(17) . . ?
C21 C20 H20 119.6 . . ?
N3 C9 H9A 109.2 . . ?
N3 C9 H9B 109.2 . . ?
N3 C9 C8 111.90(14) . . ?
H9A C9 H9B 107.9 . . ?
C8 C9 H9A 109.2 . . ?
C8 C9 H9B 109.2 . . ?
C19 C24 H24 119.9 . . ?
C23 C24 C19 120.24(17) . . ?
C23 C24 H24 119.9 . . ?
C21 C22 H22 120.0 . . ?
C23 C22 H22 120.0 . . ?
C23 C22 C21 119.91(17) . . ?
N2 C8 C9 110.57(14) . . ?
N2 C8 H8A 109.5 . . ?
N2 C8 H8B 109.5 . . ?
C9 C8 H8A 109.5 . . ?
C9 C8 H8B 109.5 . . ?
H8A C8 H8B 108.1 . . ?
C18 C17 H17 119.5 . . ?
C16 C17 C18 121.00(17) . . ?
C16 C17 H17 119.5 . . ?
C13 C14 H14 119.6 . . ?
C15 C14 C13 120.79(17) . . ?
C15 C14 H14 119.6 . . ?
C20 C21 H21 120.1 . . ?
C22 C21 C20 119.85(18) . . ?
C22 C21 H21 120.1 . . ?
N1 C10 H10 108.5 . . ?
N1 C10 C12 109.78(16) . . ?
N1 C10 C11 108.94(16) . . ?
C12 C10 H10 108.5 . . ?
C12 C10 C11 112.56(17) . . ?
C11 C10 H10 108.5 . . ?
C24 C23 H23 119.9 . . ?
C22 C23 C24 120.26(17) . . ?
C22 C23 H23 119.9 . . ?
C14 C15 H15 119.8 . . ?
C16 C15 C14 120.33(18) . . ?
C16 C15 H15 119.8 . . ?
N2 C6 H6A 109.5 . . ?
N2 C6 H6B 109.5 . . ?
N2 C6 H6C 109.5 . . ?
H6A C6 H6B 109.5 . . ?
H6A C6 H6C 109.5 . . ?
H6B C6 H6C 109.5 . . ?
C17 C16 C15 119.08(18) . . ?
C17 C16 H16 120.5 . . ?
C15 C16 H16 120.5 . . ?
N3 C7 H7A 109.5 . . ?
N3 C7 H7B 109.5 . . ?
N3 C7 H7C 109.5 . . ?
H7A C7 H7B 109.5 . . ?
H7A C7 H7C 109.5 . . ?
H7B C7 H7C 109.5 . . ?
C10 C12 H12A 109.5 . . ?
C10 C12 H12B 109.5 . . ?
C10 C12 H12C 109.5 . . ?
H12A C12 H12B 109.5 . . ?
H12A C12 H12C 109.5 . . ?
H12B C12 H12C 109.5 . . ?
Cl2 C25 H25A 109.3 . . ?
Cl2 C25 H25B 109.3 . . ?
Cl1 C25 Cl2 111.48(12) . . ?
Cl1 C25 H25A 109.3 . . ?
Cl1 C25 H25B 109.3 . . ?
H25A C25 H25B 108.0 . . ?
C10 C11 H11A 109.5 . . ?
C10 C11 H11B 109.5 . . ?
C10 C11 H11C 109.5 . . ?
H11A C11 H11B 109.5 . . ?
H11A C11 H11C 109.5 . . ?
H11B C11 H11C 109.5 . . ?

loop_
_geom_bond_atom_site_label_1
_geom_bond_atom_site_label_2
_geom_bond_distance
_geom_bond_site_symmetry_2
_geom_bond_publ_flag
P1 F5 1.6041(12) . ?
P1 F1 1.6089(12) . ?
P1 F6 1.6034(13) . ?
P1 F4 1.5952(12) . ?
P1 F2 1.6006(12) . ?
P1 F3 1.6006(13) . ?
Cl2 C25 1.775(2) . ?
Cl1 C25 1.750(2) . ?
N2 C3 1.451(2) . ?
N2 C8 1.470(2) . ?
N2 C6 1.466(2) . ?
N3 C4 1.308(2) . ?
N3 C9 1.474(2) . ?
N3 C7 1.471(2) . ?
N1 H1 0.8800 . ?
N1 C1 1.326(2) . ?
N1 C10 1.469(2) . ?
C4 C5 1.414(2) . ?
C4 C3 1.514(2) . ?
C13 C2 1.521(2) . ?
C13 C18 1.398(2) . ?
C13 C14 1.390(3) . ?
C1 C2 1.511(2) . ?
C1 C5 1.396(2) . ?
C2 H2 1.0000 . ?
C2 C3 1.556(2) . ?
C5 C19 1.481(2) . ?
C3 H3 1.0000 . ?
C19 C20 1.391(3) . ?
C19 C24 1.396(2) . ?
C18 H18 0.9500 . ?
C18 C17 1.387(3) . ?
C20 H20 0.9500 . ?
C20 C21 1.388(3) . ?
C9 H9A 0.9900 . ?
C9 H9B 0.9900 . ?
C9 C8 1.510(3) . ?
C24 H24 0.9500 . ?
C24 C23 1.390(3) . ?
C22 H22 0.9500 . ?
C22 C21 1.386(3) . ?
C22 C23 1.385(3) . ?
C8 H8A 0.9900 . ?
C8 H8B 0.9900 . ?
C17 H17 0.9500 . ?
C17 C16 1.385(3) . ?
C14 H14 0.9500 . ?
C14 C15 1.388(3) . ?
C21 H21 0.9500 . ?
C10 H10 1.0000 . ?
C10 C12 1.518(3) . ?
C10 C11 1.521(3) . ?
C23 H23 0.9500 . ?
C15 H15 0.9500 . ?
C15 C16 1.386(3) . ?
C6 H6A 0.9800 . ?
C6 H6B 0.9800 . ?
C6 H6C 0.9800 . ?
C16 H16 0.9500 . ?
C7 H7A 0.9800 . ?
C7 H7B 0.9800 . ?
C7 H7C 0.9800 . ?
C12 H12A 0.9800 . ?
C12 H12B 0.9800 . ?
C12 H12C 0.9800 . ?
C25 H25A 0.9900 . ?
C25 H25B 0.9900 . ?
C11 H11A 0.9800 . ?
C11 H11B 0.9800 . ?
C11 H11C 0.9800 . ?

loop_
_geom_torsion_atom_site_label_1
_geom_torsion_atom_site_label_2
_geom_torsion_atom_site_label_3
_geom_torsion_atom_site_label_4
_geom_torsion
_geom_torsion_site_symmetry_1
_geom_torsion_site_symmetry_2
_geom_torsion_site_symmetry_3
_geom_torsion_site_symmetry_4
_geom_torsion_publ_flag
N3 C4 C5 C1 -163.32(17) . . . . ?
N3 C4 C5 C19 18.3(3) . . . . ?
N3 C4 C3 N2 24.3(2) . . . . ?
N3 C4 C3 C2 152.63(15) . . . . ?
N3 C9 C8 N2 -48.4(2) . . . . ?
N1 C1 C2 C13 -73.0(2) . . . . ?
N1 C1 C2 C3 164.23(16) . . . . ?
N1 C1 C5 C4 179.78(16) . . . . ?
N1 C1 C5 C19 -1.7(3) . . . . ?
C4 N3 C9 C8 16.6(2) . . . . ?
C4 C5 C19 C20 67.2(2) . . . . ?
C4 C5 C19 C24 -114.4(2) . . . . ?
C13 C2 C3 N2 30.0(2) . . . . ?
C13 C2 C3 C4 -94.92(16) . . . . ?
C13 C18 C17 C16 1.1(3) . . . . ?
C13 C14 C15 C16 1.6(3) . . . . ?
C1 N1 C10 C12 -122.7(2) . . . . ?
C1 N1 C10 C11 113.6(2) . . . . ?
C1 C2 C3 N2 150.41(14) . . . . ?
C1 C2 C3 C4 25.47(16) . . . . ?
C1 C5 C19 C20 -110.9(2) . . . . ?
C1 C5 C19 C24 67.4(2) . . . . ?
C2 C13 C18 C17 179.89(16) . . . . ?
C2 C13 C14 C15 178.79(16) . . . . ?
C2 C1 C5 C4 2.16(19) . . . . ?
C2 C1 C5 C19 -179.36(15) . . . . ?
C5 C4 C3 N2 -154.97(14) . . . . ?
C5 C4 C3 C2 -26.65(17) . . . . ?
C5 C1 C2 C13 104.66(16) . . . . ?
C5 C1 C2 C3 -18.09(18) . . . . ?
C5 C19 C20 C21 177.62(16) . . . . ?
C5 C19 C24 C23 -177.93(17) . . . . ?
C3 N2 C8 C9 67.31(18) . . . . ?
C3 C4 C5 C1 15.88(19) . . . . ?
C3 C4 C5 C19 -162.49(16) . . . . ?
C19 C20 C21 C22 -0.1(3) . . . . ?
C19 C24 C23 C22 0.7(3) . . . . ?
C18 C13 C2 C1 -40.4(2) . . . . ?
C18 C13 C2 C3 73.6(2) . . . . ?
C18 C13 C14 C15 -1.9(3) . . . . ?
C18 C17 C16 C15 -1.4(3) . . . . ?
C20 C19 C24 C23 0.4(3) . . . . ?
C9 N3 C4 C5 174.40(17) . . . . ?
C9 N3 C4 C3 -4.7(2) . . . . ?
C24 C19 C20 C21 -0.7(3) . . . . ?
C8 N2 C3 C4 -53.86(17) . . . . ?
C8 N2 C3 C2 -173.77(14) . . . . ?
C14 C13 C2 C1 138.91(16) . . . . ?
C14 C13 C2 C3 -107.13(18) . . . . ?
C14 C13 C18 C17 0.6(3) . . . . ?
C14 C15 C16 C17 0.1(3) . . . . ?
C21 C22 C23 C24 -1.6(3) . . . . ?
C10 N1 C1 C2 6.4(3) . . . . ?
C10 N1 C1 C5 -171.02(17) . . . . ?
C23 C22 C21 C20 1.2(3) . . . . ?
C6 N2 C3 C4 -172.54(14) . . . . ?
C6 N2 C3 C2 67.55(19) . . . . ?
C6 N2 C8 C9 -173.14(15) . . . . ?
C7 N3 C4 C5 2.5(3) . . . . ?
C7 N3 C4 C3 -176.64(16) . . . . ?
C7 N3 C9 C8 -170.85(15) . . . . ?

loop_
_exptl_oxdiff_crystal_face_indexfrac_h
_exptl_oxdiff_crystal_face_indexfrac_k
_exptl_oxdiff_crystal_face_indexfrac_l
_exptl_oxdiff_crystal_face_x
_exptl_oxdiff_crystal_face_y
_exptl_oxdiff_crystal_face_z
-0.7895 0.0161 11.1570 -0.0054 -0.3915 -0.9202
3.4719 6.6139 -1.4126 0.0248 0.9635 -0.2665
1.1987 0.7995 -11.0659 0.0083 0.5009 0.8654
-7.8274 3.6352 -1.7761 0.9805 0.1831 0.0714
6.8209 -4.5839 -3.3081 -0.8941 -0.1693 0.4146
7.5460 -2.6779 4.5468 -0.9221 -0.1709 -0.3472
4.1266 -6.2894 -2.4381 -0.7270 -0.5042 0.4661
0.7767 -6.9756 -2.4357 -0.4339 -0.7158 0.5471
-1.6909 -7.0406 0.5792 -0.2170 -0.9176 0.3331
7.2140 4.5783 -0.5674 -0.4600 0.8409 -0.2852
-6.9700 -4.7120 -0.8322 0.4393 -0.8017 0.4054
9.3703 0.3160 -0.7716 -0.9005 0.4272 -0.0813
-8.6835 -1.2298 -3.0738 0.8126 -0.3836 0.4389
